data_2010098
loop_
_publ_author_name
'Bonhomme, C.'
'Toledano, P.'
'Livage, J.'

_publ_section_title
;
 A new dimercurated derivative of acetylacetone,
 [Hg~2~(C~5~H~6~O~2~)Cl~2~].CH~3~CN
;
_journal_issue 10
_journal_name_full 'Acta Crystallographica Section C'
_journal_page_first 1590
_journal_page_last 1592
_journal_paper_doi 10.1107/S010827019400332X
_journal_volume 50
_journal_year 1994
_chemical_formula_moiety 'C5 H6 Cl2 Hg2 O2,C2 H3 N'
_chemical_formula_sum 'C7 H9 Cl2 Hg2 N O2'
_chemical_formula_weight 611.24
_space_group_IT_number 14
_symmetry_cell_setting monoclinic
_symmetry_space_group_name_Hall '-P 2yab'
_symmetry_space_group_name_H-M 'P 1 21/a 1'
_atom_type_scat_source IntTabIV
_cell_angle_alpha 90
_cell_angle_beta 91.090(10)
_cell_angle_gamma 90
_cell_formula_units_Z 4
_cell_length_a 10.7330(10)
_cell_length_b 10.0890(10)
_cell_length_c 11.479(2)
_cell_measurement_reflns_used 25
_cell_measurement_temperature 293
_cell_measurement_theta_max 14
_cell_measurement_theta_min 13
_cell_volume 1242.8(3)
_diffrn_measurement_device 'Enraf-Nonius CAD-4'
_diffrn_measurement_method \w/2\q
_diffrn_radiation_type MoK\=\a
_diffrn_radiation_wavelength 0.71069
_diffrn_reflns_av_R_equivalents 0.065
_diffrn_reflns_limit_h_max 12
_diffrn_reflns_limit_h_min -12
_diffrn_reflns_limit_k_max 11
_diffrn_reflns_limit_k_min 0
_diffrn_reflns_limit_l_max 13
_diffrn_reflns_limit_l_min 0
_diffrn_reflns_number 4891
_diffrn_reflns_theta_max 25
_diffrn_standards_decay_% 1
_diffrn_standards_interval_count 100
_diffrn_standards_interval_time 60
_diffrn_standards_number 2
_exptl_absorpt_coefficient_mu 25.09
_exptl_absorpt_correction_T_max 1.44
_exptl_absorpt_correction_T_min 0.54
_exptl_absorpt_correction_type 'empirical (DIFABS; Walker & Stuart, 1983)'
_exptl_crystal_colour Colorless
_exptl_crystal_density_diffrn 3.27
_exptl_crystal_description Parallelepiped
_exptl_crystal_size_max 0.3
_exptl_crystal_size_mid 0.2
_exptl_crystal_size_min 0.1
_refine_diff_density_max 0.8
_refine_diff_density_min -1.1
_refine_ls_extinction_coef 'primary, 17.5(9)'
_refine_ls_extinction_method 'Larson (1970)'
_refine_ls_goodness_of_fit_obs 2.36
_refine_ls_hydrogen_treatment refU
_refine_ls_number_parameters 129
_refine_ls_number_reflns 1671
_refine_ls_R_factor_obs 0.0279
_refine_ls_shift/esd_max 0.003
_refine_ls_structure_factor_coef F
_refine_ls_weighting_scheme unit
_refine_ls_wR_factor_obs 0.0331
_reflns_number_observed 1671
_reflns_number_total 2185
_reflns_observed_criterion I>=3\s(I)
_cod_data_source_file du1077.cif
_cod_data_source_block du1077_structure_1_of_1
_cod_original_cell_volume 1242.8(4)
_cod_original_sg_symbol_H-M 'P 21/a'
_cod_original_formula_sum 'C7 H9 Cl2 Hg2 N1 O2'
_cod_database_code 2010098

loop_
_symmetry_equiv_pos_as_xyz
x,y,z
1/2+x,1/2-y,z
-x,-y,-z
1/2-x,1/2+y,-z

loop_
_atom_site_label
_atom_site_fract_x
_atom_site_fract_y
_atom_site_fract_z
_atom_site_U_iso_or_equiv
Hg(1) .12038(5) .07846(5) .12386(4) .0311
Hg(2) .24090(5) .34622(5) .24407(5) .0343
Cl(1) -.0574(3) -.0512(3) .1418(3) .0377
Cl(2) .2095(4) .4971(5) .3916(3) .0532
O(1) .2510(10) .3540(10) -.0274(9) .0460
O(2) .4987(8) .1500(10) .1394(9) .0445
C(1) .3620(10) .1670(10) -.0880(10) .0365
C(2) .2960(10) .2490(10) .0020(10) .0250
C(3) .2840(10) .1940(10) .1250(10) .0227
C(4) .3950(10) .1220(10) .1740(10) .0328
C(5) .375(2) .024(2) .273(2) .0548
N .060(2) .158(2) .3750(10) .0791
C(6) -.018(3) .202(3) .575(2) .0910
C(7) .027(2) .176(2) .4620(10) .0541
H(1) .3548 .2142 -.1694 .10(2)
H(2) .4608 .1573 -.0624 .10(2)
H(3) .3197 .0694 -.0930 .10(2)
H(4) .4620 -.0073 .3079 .10(2)
H(5) .3225 .0717 .3402 .10(2)
H(6) .3246 -.0579 .2415 .10(2)
H(7) -.0079 .1160 .6275 .10(2)
H(8) .0343 .2813 .6139 .10(2)
H(9) -.1155 .2296 .5696 .10(2)

loop_
_geom_angle_atom_site_label_1
_geom_angle_atom_site_label_2
_geom_angle_atom_site_label_3
_geom_angle_site_symmetry_3
_geom_angle
_geom_angle_publ_flag
C(3) Hg(1) Cl(1) . 174.5(3) yes
C(3) Hg(2) Cl(2) . 172.5(3) yes
C(6) C(7) N . 179.(2) yes
Cl(1) Hg(1) O(1) 4_545 89.6(2) no
C(2) Hg(1) O(1) 4_545 87.7(3) no
C(3) Hg(1) O(1) 4_545 91.9(4) no
Cl(2) Hg(2) O(2) 2_455 99.0(2) no
C(3) Hg(2) O(2) 2_455 86.9(4) no
C(4) Hg(2) O(2) 2_455 114.3(3) no
C(1) O(1) Hg(1) 4_555 105.5(5) no
C(2) Hg(1) Cl(1) . 155.5(3) no
H(6) Hg(1) O(1) 4_545 56.2(2) no
C(4) Hg(2) Cl(2) . 143.5(3) no
C(2) O(1) Hg(1) 4_555 126.9(8) no
C(3) O(1) Hg(1) 4_555 137.9(5) no
H(1) O(1) Hg(1) 4_555 88.2(3) no
C(1) O(2) Hg(2) 2_555 143.3(5) no
C(4) O(2) Hg(2) 2_555 134.3(9) no
C(5) O(2) Hg(2) 2_555 104.5(5) no
H(1) C(1) C(2) . 109.4(12) no
H(2) C(1) C(2) . 109.5(11) no
C(3) C(2) O(1) . 122.3(11) no
C(3) C(2) C(1) . 118.9(11) no
C(2) C(3) Hg(2) . 111.1(8) no
C(4) C(3) Hg(1) . 113.1(8) no
C(2) O(2) Hg(2) 2_555 155.9(5) no
C(3) O(2) Hg(2) 2_555 156.1(5) no
H(2) O(2) Hg(2) 2_555 123.8(4) no
H(4) O(2) Hg(2) 2_555 80.8(3) no
H(3) C(1) C(2) . 109.5(11) no
C(1) C(2) O(1) . 118.7(12) no
Hg(2) C(3) Hg(1) . 102.4(5) no
C(2) C(3) Hg(1) . 106.4(8) no
C(4) C(3) Hg(2) . 107.1(8) no
C(4) C(3) C(2) . 116.0(10) no
H(2) C(3) Hg(1) . 118.5(5) no
C(5) C(4) O(2) . 122.3(13) no
C(5) C(4) C(3) . 117.8(11) no
H(4) C(5) C(4) . 109.7(14) no
H(9) C(6) C(7) . 109.9(19) no
O(2) C(4) Hg(2) . 115.9(10) no
C(3) C(4) O(2) . 119.7(13) no
H(5) C(5) C(4) . 109.5(14) no
H(6) C(5) C(4) . 109.4(14) no
H(7) C(6) C(7) . 110.(2) no
H(8) C(6) C(7) . 109.(2) no

loop_
_geom_bond_atom_site_label_1
_geom_bond_atom_site_label_2
_geom_bond_site_symmetry_1
_geom_bond_site_symmetry_2
_geom_bond_distance
_geom_bond_publ_flag
Hg(1) Cl(1) . . 2.326(3) yes
Hg(1) O(1) . 4_545 2.880(10) yes
Hg(1) C(3) . . 2.110(10) yes
Hg(1) N . . 3.07(2) yes
Hg(2) Cl(2) . . 2.306(4) yes
Hg(2) O(2) . 2_455 2.844(9) yes
Hg(2) N . . 3.12(2) yes
Hg(2) C(3) . . 2.110(10) yes
C(2) O(1) . . 1.21(2) yes
C(4) O(2) . . 1.22(2) yes
C(7) N . . 1.09(2) yes
C(6) C(7) . . 1.42(3) yes
Hg(1) Hg(1) . 3_555 4.1220(10) no
Hg(1) O(2) . 2_455 3.040(10) no
Hg(1) C(2) . . 2.930(10) no
Hg(1) C(5) . . 3.24(2) no
Hg(1) C(7) . . 4.15(2) no
Hg(2) Cl(1) . 2_555 3.231(3) no
Hg(2) O(1) . . 3.120(10) no
Hg(2) C(2) . . 3.020(10) no
Hg(2) C(4) . . 2.920(10) no
Hg(2) C(5) . . 3.56(2) no
Hg(2) N . 2_555 3.72(2) no
Cl(1) Cl(1) . 3_555 3.652(7) no
O(1) H(3) . 4_555 2.690(10) no
C(1) H(2) . . 1.100(10) no
C(2) C(3) . . 1.53(2) no
C(5) H(4) . . 1.06(2) no
C(5) H(6) . . 1.05(2) no
C(6) H(8) . . 1.07(3) no
Hg(1) Hg(2) . . 3.2875(7) no
Hg(1) O(1) . . 3.580(10) no
Hg(1) O(2) . . 4.124(9) no
Hg(1) C(1) . . 3.700(10) no
Hg(1) C(2) . 4_545 3.740(10) no
Hg(1) C(4) . . 3.030(10) no
Hg(1) H(6) . . 2.8999(5) no
Hg(2) O(2) . . 3.630(10) no
Hg(2) C(1) . 4_555 3.860(10) no
Hg(2) C(4) . 2_455 3.800(10) no
Hg(2) C(7) . . 3.84(2) no
Cl(1) Cl(2) . 2_455 3.880(5) no
O(1) H(6) . 4_555 2.720(10) no
C(1) C(2) . . 1.51(2) no
C(1) H(1) . . 1.050(10) no
C(1) H(3) . . 1.090(10) no
C(3) C(4) . . 1.50(2) no
C(4) C(5) . . 1.53(2) no
C(5) H(5) . . 1.07(2) no
C(6) H(7) . . 1.06(3) no
C(6) H(9) . . 1.08(3) no
